data_4128650
loop_
_publ_author_name
'Frentzel-Beyme, Louis'
'Klo\&s, Marvin'
'Kolodzeiski, Pascal'
'Pallach, Roman'
'Henke, Sebastian'

_publ_section_title
;
 Meltable Mixed-Linker Zeolitic Imidazolate Frameworks and Their
 Microporous Glasses: From Melting Point Engineering to Selective
 Hydrocarbon Sorption.
;
_journal_issue 31
_journal_name_full 'Journal of the American Chemical Society'
_journal_page_first 12362
_journal_page_last 12371
_journal_paper_doi 10.1021/jacs.9b05558
_journal_volume 141
_journal_year 2019
_chemical_formula_moiety '0.06(C115.2 H99.2 Co16 N64)'
_chemical_formula_sum 'C7.2 H6.6 Co N4'
_chemical_formula_weight 208.09
_space_group_crystal_system orthorhombic
_space_group_IT_number 61
_space_group_name_Hall '-P 2ac 2ab'
_space_group_name_H-M_alt 'P b c a'
_atom_sites_solution_hydrogens geom
_audit_creation_date 2018-11-16
_audit_creation_method
;
Olex2 1.2
(compiled 2018.05.29 svn.r3510 for OlexSys, GUI svn.r5506)
;
_cell_angle_alpha 90
_cell_angle_beta 90
_cell_angle_gamma 90
_cell_formula_units_Z 16
_cell_length_a 15.3860(7)
_cell_length_b 15.6096(7)
_cell_length_c 18.0571(7)
_cell_measurement_reflns_used 9990
_cell_measurement_temperature 100(2)
_cell_measurement_theta_max 29.12
_cell_measurement_theta_min 2.17
_cell_volume 4336.8(3)
_computing_molecular_graphics 'Olex2 (Dolomanov et al., 2009)'
_computing_publication_material 'Olex2 (Dolomanov et al., 2009)'
_computing_structure_refinement 'ShelXL (Sheldrick, 2015)'
_computing_structure_solution 'SHELXT 2014/5 (Sheldrick, 2014)'
_diffrn_ambient_temperature 100(2)
_diffrn_measured_fraction_theta_full 0.999
_diffrn_measured_fraction_theta_max 0.999
_diffrn_measurement_device_type 'Bruker APEX-II CCD'
_diffrn_measurement_method '\f and \w scans'
_diffrn_radiation_type MoK\a
_diffrn_radiation_wavelength 0.71073
_diffrn_reflns_av_R_equivalents 0.0340
_diffrn_reflns_av_unetI/netI 0.0206
_diffrn_reflns_Laue_measured_fraction_full 0.999
_diffrn_reflns_Laue_measured_fraction_max 0.999
_diffrn_reflns_limit_h_max 19
_diffrn_reflns_limit_h_min -20
_diffrn_reflns_limit_k_max 20
_diffrn_reflns_limit_k_min -20
_diffrn_reflns_limit_l_max 23
_diffrn_reflns_limit_l_min -23
_diffrn_reflns_number 44691
_diffrn_reflns_point_group_measured_fraction_full 0.999
_diffrn_reflns_point_group_measured_fraction_max 0.999
_diffrn_reflns_theta_full 27.500
_diffrn_reflns_theta_max 27.999
_diffrn_reflns_theta_min 2.610
_diffrn_standards_number 0
_exptl_absorpt_coefficient_mu 1.540
_exptl_absorpt_correction_T_max 0.7461
_exptl_absorpt_correction_T_min 0.4679
_exptl_absorpt_correction_type multi-scan
_exptl_absorpt_process_details
;
SADABS-2016/2 (Bruker,2016) was used for absorption correction.
wR2(int) was 0.1237 before and 0.0605 after correction.
The Ratio of minimum to maximum transmission is 0.6271.
The \l/2 correction factor is Not present.
;
_exptl_crystal_colour 'dark violet'
_exptl_crystal_colour_modifier dark
_exptl_crystal_colour_primary violet
_exptl_crystal_density_diffrn 1.275
_exptl_crystal_description prism
_exptl_crystal_F_000 1677
_exptl_crystal_size_max 0.765
_exptl_crystal_size_mid 0.726
_exptl_crystal_size_min 0.599
_refine_diff_density_max 0.463
_refine_diff_density_min -0.388
_refine_diff_density_rms 0.065
_refine_ls_extinction_method none
_refine_ls_goodness_of_fit_ref 1.159
_refine_ls_hydrogen_treatment constr
_refine_ls_matrix_type full
_refine_ls_number_parameters 307
_refine_ls_number_reflns 5231
_refine_ls_number_restraints 84
_refine_ls_restrained_S_all 1.164
_refine_ls_R_factor_all 0.0602
_refine_ls_R_factor_gt 0.0432
_refine_ls_shift/su_max 0.001
_refine_ls_shift/su_mean 0.000
_refine_ls_structure_factor_coef Fsqd
_refine_ls_weighting_details 'w=1/[\s^2^(Fo^2^)+(0.0520P)^2^+3.8629P] where P=(Fo^2^+2Fc^2^)/3'
_refine_ls_weighting_scheme calc
_refine_ls_wR_factor_gt 0.1155
_refine_ls_wR_factor_ref 0.1321
_reflns_Friedel_coverage 0.000
_reflns_number_gt 4073
_reflns_number_total 5231
_reflns_threshold_expression 'I > 2\s(I)'
_cod_data_source_file VT_dry_ZIF-62_Co_0-30_100K.cif
_cod_data_source_block int1_zif-62_co_1_no_guest_100k
_cod_original_formula_sum 'C7.20 H6.60 Co N4'
_cod_database_code 4128650
_shelx_shelxl_version_number 2018/3
_shelx_space_group_comment
;
The symmetry employed for this shelxl refinement is uniquely defined
by the following loop, which should always be used as a source of
symmetry information in preference to the above space-group names.
They are only intended as comments.
;
_shelx_estimated_absorpt_t_max 0.459
_shelx_estimated_absorpt_t_min 0.385
_olex2_refinement_description
;
1. Fixed Uiso
 At 1.2 times of:
  All C(H) groups, All C(H,H) groups
2. Restrained distances
 C23B-C22B \\sim C24B-C23B \\sim C25B-C24B \\sim C26B-C25B \\sim C27B-C26B
\\sim C27B-C22B
 with sigma of 0.02
 N22B-C21 \\sim N22A-C21 \\sim N21A-C21 \\sim N21B-C21
 with sigma of 0.02
 C16-C15 \\sim C17-C16 \\sim C13-C12 \\sim C14-C13 \\sim C15-C14 \\sim C17-C12
 with sigma of 0.02
 N22B-C23B \\sim N22A-C23A \\sim N21B-C22B \\sim N21A-C22A
 with sigma of 0.02
3. Restrained planarity
 C22B, C23B, C24B, C25B, C26B, C27B
 with sigma of 0.1
 C12, C13, C14, C15, C16, C17
 with sigma of 0.1
4. Uiso/Uaniso restraints and constraints
N22B \\sim N22A \\sim N21A \\sim N21B: within 2A with sigma of 0.04 and sigma
for terminal atoms of 0.08
C25B \\sim C24B \\sim C26B \\sim C27B: within 2A with sigma of 0.01 and sigma
for terminal atoms of 0.02
C22A \\sim C23A: within 2A with sigma of 0.04 and sigma for terminal atoms of
0.08
5. Others
 Fixed Sof: N21B(0.5) N21A(0.5) N22B(0.5) N22A(0.5) H12(0.5) H13(0.5) C14(0.4)
 H14(0.4) C15(0.4) H15(0.4) C16(0.4) H16(0.4) C17(0.4) H17(0.4) H21(0.5)
 H21A(0.5) C22A(0.5) H22A(0.5) C22B(0.5) C23A(0.5) H23A(0.5) C23B(0.5)
 C24B(0.2) H24B(0.2) C25B(0.2) H25B(0.2) C26B(0.2) H26B(0.2) C27B(0.2) H27B(0.2)
6.a Aromatic/amide H refined with riding coordinates:
 C11(H11), C12(H12), C13(H13), C14(H14), C15(H15), C16(H16), C17(H17),
 C21(H21), C21(H21A), C22A(H22A), C23A(H23A), C24B(H24B), C25B(H25B),
 C26B(H26B), C27B(H27B), C31(H31), C32(H32), C33(H33), C41(H41), C42(H42),
 C43(H43)
;
_olex2_submission_special_instructions 'No special instructions were received'

loop_
_space_group_symop_operation_xyz
'x, y, z'
'-x+1/2, -y, z+1/2'
'-x, y+1/2, -z+1/2'
'x+1/2, -y+1/2, -z'
'-x, -y, -z'
'x-1/2, y, -z-1/2'
'x, -y-1/2, z-1/2'
'-x-1/2, y-1/2, z'

loop_
_atom_site_label
_atom_site_type_symbol
_atom_site_fract_x
_atom_site_fract_y
_atom_site_fract_z
_atom_site_U_iso_or_equiv
_atom_site_adp_type
_atom_site_occupancy
_atom_site_site_symmetry_order
_atom_site_calc_flag
_atom_site_refinement_flags_posn
_atom_site_refinement_flags_adp
_atom_site_refinement_flags_occupancy
_atom_site_disorder_assembly
_atom_site_disorder_group
Co1 Co 0.50776(3) 0.33621(3) 0.31300(2) 0.04853(14) Uani 1 1 d . . . . .
Co2 Co 0.20432(3) 0.13388(3) 0.40423(2) 0.04936(14) Uani 1 1 d . . . . .
N11 N 0.44549(17) 0.23454(16) 0.35269(15) 0.0516(6) Uani 1 1 d . . . . .
N12 N 0.32893(18) 0.15922(17) 0.38882(16) 0.0539(6) Uani 1 1 d . . . . .
N21B N 0.5928(8) 0.3879(5) 0.3895(5) 0.052(3) Uani 0.5 1 d D U P A 2
N21A N 0.5995(8) 0.3583(5) 0.3831(5) 0.045(2) Uani 0.5 1 d D U P A 1
N22B N 0.6639(6) 0.3995(5) 0.4932(6) 0.052(2) Uani 0.5 1 d D U P A 2
N22A N 0.6779(5) 0.3701(5) 0.4898(5) 0.0459(19) Uani 0.5 1 d D U P A 1
N31 N 0.41940(17) 0.42890(16) 0.30423(13) 0.0494(6) Uani 1 1 d . . . . .
N32 N 0.33340(17) 0.53498(16) 0.34333(15) 0.0509(6) Uani 1 1 d . . . . .
N41 N 0.56401(18) 0.31012(17) 0.21726(14) 0.0521(6) Uani 1 1 d . . . . .
N42 N 0.63916(18) 0.23434(16) 0.13434(14) 0.0506(6) Uani 1 1 d . . . . .
C11 C 0.3593(2) 0.23170(19) 0.35971(17) 0.0492(7) Uani 1 1 d . . . . .
H11 H 0.322560 0.277604 0.345138 0.059 Uiso 1 1 calc R . . . .
C12 C 0.4743(2) 0.1581(2) 0.3816(2) 0.0694(10) Uani 1 1 d D . . . .
H12 H 0.533206 0.140246 0.385242 0.083 Uiso 0.5 1 calc R . P B 2
C13 C 0.4033(3) 0.1125(2) 0.4041(2) 0.0723(11) Uani 1 1 d D . . . .
H13 H 0.404700 0.057481 0.426539 0.087 Uiso 0.5 1 calc R . P C 2
C14 C 0.4142(6) 0.0390(5) 0.4476(5) 0.065(2) Uani 0.4 1 d D . P D 1
H14 H 0.365635 0.010747 0.469082 0.078 Uiso 0.4 1 calc R . P D 1
C15 C 0.4966(6) 0.0091(6) 0.4584(5) 0.072(3) Uani 0.4 1 d D . P D 1
H15 H 0.505130 -0.043560 0.483685 0.086 Uiso 0.4 1 calc R . P D 1
C16 C 0.5686(7) 0.0547(6) 0.4328(5) 0.073(3) Uani 0.4 1 d D . P D 1
H16 H 0.625198 0.031841 0.440041 0.088 Uiso 0.4 1 calc R . P D 1
C17 C 0.5590(5) 0.1331(6) 0.3969(5) 0.062(2) Uani 0.4 1 d D . P D 1
H17 H 0.607558 0.167401 0.383704 0.075 Uiso 0.4 1 calc R . P D 1
C21 C 0.6063(2) 0.3527(2) 0.45508(16) 0.0500(7) Uani 1 1 d D . . . .
H21 H 0.556963 0.335329 0.482952 0.060 Uiso 0.5 1 calc R . P A 1
H21A H 0.579139 0.301914 0.472514 0.060 Uiso 0.5 1 calc R . P A 2
C22A C 0.6822(5) 0.3856(7) 0.3667(4) 0.080(3) Uani 0.5 1 d D U P A 1
H22A H 0.703700 0.397142 0.318435 0.096 Uiso 0.5 1 calc R . P A 1
C22B C 0.6284(6) 0.4700(6) 0.3903(4) 0.090(3) Uani 0.5 1 d D . P A 2
C23A C 0.7276(5) 0.3934(7) 0.4297(4) 0.083(3) Uani 0.5 1 d D U P A 1
H23A H 0.786191 0.412389 0.432412 0.100 Uiso 0.5 1 calc R . P A 1
C23B C 0.6739(6) 0.4777(6) 0.4564(4) 0.091(3) Uani 0.5 1 d D . P A 2
C24B C 0.7029(9) 0.5615(7) 0.4801(9) 0.060(3) Uani 0.2 1 d D U P A 2
H24B H 0.729840 0.568486 0.527095 0.071 Uiso 0.2 1 calc R . P A 2
C25B C 0.6910(11) 0.6335(9) 0.4328(9) 0.061(3) Uani 0.2 1 d D U P A 2
H25B H 0.714972 0.687304 0.446394 0.074 Uiso 0.2 1 calc R . P A 2
C26B C 0.6449(11) 0.6263(9) 0.3669(9) 0.065(3) Uani 0.2 1 d D U P A 2
H26B H 0.638826 0.674185 0.334905 0.078 Uiso 0.2 1 calc R . P A 2
C27B C 0.6073(11) 0.5469(8) 0.3484(9) 0.061(4) Uani 0.2 1 d D U P A 2
H27B H 0.567733 0.543432 0.308146 0.073 Uiso 0.2 1 calc R . P A 2
C31 C 0.3996(2) 0.48296(19) 0.35845(17) 0.0501(7) Uani 1 1 d . . . . .
H31 H 0.430071 0.484381 0.404177 0.060 Uiso 1 1 calc R . . . .
C32 C 0.3613(3) 0.4477(2) 0.2498(2) 0.0675(9) Uani 1 1 d . . . . .
H32 H 0.357882 0.420030 0.203049 0.081 Uiso 1 1 calc R . . . .
C33 C 0.3097(3) 0.5116(2) 0.2729(2) 0.0665(10) Uani 1 1 d . . . . .
H33 H 0.263999 0.536638 0.245000 0.080 Uiso 1 1 calc R . . . .
C41 C 0.5950(2) 0.2342(2) 0.19722(16) 0.0496(7) Uani 1 1 d . . . . .
H41 H 0.586217 0.183863 0.225768 0.060 Uiso 1 1 calc R . . . .
C42 C 0.5912(4) 0.3632(2) 0.1629(2) 0.0935(17) Uani 1 1 d . . . . .
H42 H 0.580802 0.423177 0.160873 0.112 Uiso 1 1 calc R . . . .
C43 C 0.6358(4) 0.3171(3) 0.1117(2) 0.0933(17) Uani 1 1 d . . . . .
H43 H 0.660541 0.339180 0.067398 0.112 Uiso 1 1 calc R . . . .

loop_
_atom_site_aniso_label
_atom_site_aniso_U_11
_atom_site_aniso_U_22
_atom_site_aniso_U_33
_atom_site_aniso_U_23
_atom_site_aniso_U_13
_atom_site_aniso_U_12
Co1 0.0444(2) 0.0536(3) 0.0476(2) -0.00035(18) 0.00604(16) 0.00088(17)
Co2 0.0488(3) 0.0500(2) 0.0493(2) 0.00565(17) -0.00122(17) -0.00397(17)
N11 0.0477(14) 0.0470(14) 0.0602(15) 0.0052(12) 0.0061(11) 0.0047(11)
N12 0.0495(15) 0.0477(14) 0.0646(16) 0.0072(12) 0.0007(12) 0.0011(12)
N21B 0.047(4) 0.063(6) 0.046(3) -0.004(4) 0.006(3) -0.013(5)
N21A 0.043(3) 0.046(5) 0.045(4) 0.001(3) 0.011(3) -0.011(4)
N22B 0.038(4) 0.060(6) 0.059(4) 0.016(4) 0.002(3) 0.000(4)
N22A 0.034(3) 0.056(5) 0.047(3) 0.016(4) 0.008(2) 0.006(3)
N31 0.0524(14) 0.0460(13) 0.0500(13) -0.0002(11) -0.0044(11) -0.0036(11)
N32 0.0522(14) 0.0446(13) 0.0560(14) 0.0033(11) -0.0080(12) -0.0003(11)
N41 0.0569(15) 0.0525(14) 0.0468(13) 0.0025(11) 0.0054(11) 0.0021(12)
N42 0.0575(15) 0.0471(13) 0.0474(13) 0.0016(11) 0.0071(11) -0.0021(11)
C11 0.0472(16) 0.0469(16) 0.0536(16) 0.0058(13) 0.0022(13) 0.0014(13)
C12 0.061(2) 0.053(2) 0.094(3) 0.0131(19) 0.009(2) 0.0150(16)
C13 0.062(2) 0.0512(19) 0.104(3) 0.0168(19) 0.008(2) 0.0064(17)
C14 0.081(6) 0.040(4) 0.073(5) 0.002(4) -0.020(5) -0.005(4)
C15 0.095(7) 0.044(4) 0.077(6) 0.003(4) -0.015(5) 0.018(5)
C16 0.076(6) 0.070(6) 0.074(6) 0.000(5) -0.008(5) 0.029(5)
C17 0.049(5) 0.069(5) 0.070(5) -0.007(4) -0.008(4) 0.011(4)
C21 0.0460(16) 0.0520(17) 0.0521(16) 0.0004(13) 0.0076(13) 0.0010(13)
C22A 0.064(4) 0.138(8) 0.038(3) 0.016(4) 0.009(3) -0.053(5)
C22B 0.095(6) 0.109(7) 0.065(5) 0.023(5) -0.006(4) -0.054(6)
C23A 0.049(4) 0.149(8) 0.052(4) 0.009(5) 0.008(3) -0.047(5)
C23B 0.098(7) 0.102(7) 0.072(5) 0.024(5) -0.014(5) -0.048(6)
C24B 0.062(8) 0.043(7) 0.074(8) 0.005(6) -0.016(7) -0.014(6)
C25B 0.064(7) 0.030(5) 0.090(8) -0.002(6) -0.008(6) -0.018(5)
C26B 0.070(7) 0.044(6) 0.081(8) 0.008(6) 0.007(6) -0.010(6)
C27B 0.066(8) 0.051(7) 0.067(8) 0.000(7) 0.011(7) -0.009(7)
C31 0.0542(17) 0.0471(16) 0.0489(15) 0.0019(13) -0.0076(13) 0.0018(13)
C32 0.083(3) 0.063(2) 0.0564(18) -0.0081(17) -0.0212(18) 0.0065(19)
C33 0.071(2) 0.060(2) 0.069(2) -0.0044(17) -0.0302(18) 0.0093(17)
C41 0.0503(16) 0.0492(16) 0.0494(15) 0.0035(13) 0.0063(13) -0.0035(13)
C42 0.158(5) 0.0486(19) 0.073(2) 0.0161(18) 0.047(3) 0.026(2)
C43 0.159(5) 0.054(2) 0.067(2) 0.0147(18) 0.054(3) 0.015(3)

loop_
_atom_type_symbol
_atom_type_description
_atom_type_scat_dispersion_real
_atom_type_scat_dispersion_imag
_atom_type_scat_source
C C 0.0033 0.0016 'International Tables Vol C Tables 4.2.6.8 and 6.1.1.4'
H H 0.0000 0.0000 'International Tables Vol C Tables 4.2.6.8 and 6.1.1.4'
Co Co 0.3494 0.9721 'International Tables Vol C Tables 4.2.6.8 and 6.1.1.4'
N N 0.0061 0.0033 'International Tables Vol C Tables 4.2.6.8 and 6.1.1.4'

loop_
_geom_angle_atom_site_label_1
_geom_angle_atom_site_label_2
_geom_angle_atom_site_label_3
_geom_angle
_geom_angle_site_symmetry_1
_geom_angle_site_symmetry_3
N11 Co1 N21B 112.1(3) . .
N11 Co1 N31 106.25(10) . .
N21A Co1 N11 105.0(3) . .
N21A Co1 N31 114.9(3) . .
N21A Co1 N41 106.9(3) . .
N31 Co1 N21B 101.6(3) . .
N41 Co1 N11 111.23(11) . .
N41 Co1 N21B 112.8(3) . .
N41 Co1 N31 112.28(11) . .
N12 Co2 N22B 118.6(3) . 4_456
N12 Co2 N32 111.19(11) . 8_655
N12 Co2 N42 106.38(11) . 6_556
N22A Co2 N12 110.2(2) 4_456 .
N22A Co2 N22B 14.6(3) 4_456 4_456
N22A Co2 N32 117.2(2) 4_456 8_655
N22A Co2 N42 105.2(3) 4_456 6_556
N32 Co2 N22B 102.6(3) 8_655 4_456
N32 Co2 N42 105.81(10) 8_655 6_556
N42 Co2 N22B 111.6(3) 6_556 4_456
C11 N11 Co1 122.7(2) . .
C11 N11 C12 104.8(3) . .
C12 N11 Co1 132.3(2) . .
C11 N12 Co2 124.4(2) . .
C11 N12 C13 103.6(3) . .
C13 N12 Co2 131.9(2) . .
C21 N21B Co1 122.4(6) . .
C21 N21B C22B 108.2(8) . .
C22B N21B Co1 127.9(7) . .
C21 N21A Co1 134.4(7) . .
C21 N21A C22A 99.3(8) . .
C22A N21A Co1 126.3(6) . .
C21 N22B Co2 122.3(6) . 4_556
C21 N22B C23B 107.7(7) . .
C21 N22A Co2 130.0(6) . 4_556
C21 N22A C23A 98.4(7) . .
C23A N22A Co2 131.6(6) . 4_556
C31 N31 Co1 124.0(2) . .
C31 N31 C32 104.2(3) . .
C32 N31 Co1 131.5(2) . .
C31 N32 Co2 125.8(2) . 8_665
C31 N32 C33 103.3(3) . .
C33 N32 Co2 130.1(2) . 8_665
C41 N41 Co1 125.4(2) . .
C41 N41 C42 103.8(3) . .
C42 N41 Co1 130.1(2) . .
C41 N42 Co2 124.0(2) . 6_656
C41 N42 C43 103.9(3) . .
C43 N42 Co2 131.7(2) . 6_656
N12 C11 N11 114.5(3) . .
N11 C12 C17 128.5(5) . .
C13 C12 N11 107.9(3) . .
C13 C12 C17 123.0(5) . .
N12 C13 C14 129.9(5) . .
C12 C13 N12 109.1(3) . .
C12 C13 C14 119.9(5) . .
C15 C14 C13 118.1(8) . .
C14 C15 C16 121.1(8) . .
C17 C16 C15 121.2(8) . .
C12 C17 C16 116.1(8) . .
N21B C21 N22B 109.8(6) . .
N22A C21 N21A 122.3(7) . .
C23A C22A N21A 109.2(6) . .
N21B C22B C27B 131.7(9) . .
C23B C22B N21B 106.6(7) . .
C23B C22B C27B 119.2(10) . .
C22A C23A N22A 110.8(7) . .
N22B C23B C24B 133.0(9) . .
C22B C23B N22B 106.2(7) . .
C22B C23B C24B 119.2(9) . .
C25B C24B C23B 119.7(12) . .
C26B C25B C24B 121.1(13) . .
C25B C26B C27B 119.0(14) . .
C26B C27B C22B 120.7(14) . .
N31 C31 N32 114.3(3) . .
C33 C32 N31 108.9(3) . .
C32 C33 N32 109.2(3) . .
N42 C41 N41 114.7(3) . .
N41 C42 C43 109.0(3) . .
N42 C43 C42 108.6(3) . .

loop_
_geom_bond_atom_site_label_1
_geom_bond_atom_site_label_2
_geom_bond_distance
_geom_bond_site_symmetry_2
Co1 N11 1.987(3) .
Co1 N21B 2.067(11) .
Co1 N21A 1.927(11) .
Co1 N31 1.992(3) .
Co1 N41 1.976(3) .
Co2 N12 1.977(3) .
Co2 N22B 2.021(10) 4_456
Co2 N22A 1.957(10) 4_456
Co2 N32 1.982(3) 8_655
Co2 N42 1.987(3) 6_556
N11 C11 1.333(4) .
N11 C12 1.375(4) .
N12 C11 1.332(4) .
N12 C13 1.385(5) .
N21B C21 1.322(10) .
N21B C22B 1.393(10) .
N21A C21 1.306(10) .
N21A C22A 1.374(11) .
N22B C21 1.339(10) .
N22B C23B 1.399(10) .
N22A C21 1.297(9) .
N22A C23A 1.378(10) .
N31 C31 1.328(4) .
N31 C32 1.360(4) .
N32 C31 1.331(4) .
N32 C33 1.372(4) .
N41 C41 1.327(4) .
N41 C42 1.351(5) .
N42 C41 1.323(4) .
N42 C43 1.357(4) .
C12 C13 1.366(5) .
C12 C17 1.388(8) .
C13 C14 1.401(8) .
C14 C15 1.365(10) .
C15 C16 1.394(11) .
C16 C17 1.393(10) .
C22A C23A 1.340(10) .
C22B C23B 1.389(9) .
C22B C27B 1.455(13) .
C23B C24B 1.448(12) .
C24B C25B 1.424(13) .
C25B C26B 1.388(14) .
C26B C27B 1.408(13) .
C32 C33 1.342(5) .
C42 C43 1.358(5) .
